data_1574096
loop_
_publ_author_name
'Duan, Tainan'
'Wang, Jia'
'Zuo, Xiaochan'
'Zhong, Yanyi'
'Long, Yuhong'
'Wang, Peiran'
'Tu, Kaihuai'
'Zhong, Cheng'
'Zhang, Jiangbin'
'Rakitin, Oleg A.'
'Yao, Zhaoyang'
'Wan, Xiangjian'
'Zhao, Yan'
'Kan, Bin'
'Chen, Yongsheng'

_publ_section_title
;
 &#x201C;Head surgery&#x201D; of polycyclic o-quinones with cyanated
 aromatic rings towards high electron mobility acceptors enables 19.6%
 efficiency in additive-free binary organic solar cells
;
_journal_issue 8
_journal_name_full 'Energy &amp; Environmental Science'
_journal_page_first 3773
_journal_page_last 3783
_journal_paper_doi 10.1039/D5EE00031A
_journal_volume 18
_journal_year 2025
_chemical_formula_moiety 'C90 H94 Cl4 N8 O2 S5'
_chemical_formula_sum 'C90 H94 Cl4 N8 O2 S5'
_chemical_formula_weight 1621.83
_chemical_name_systematic CD-2
_space_group_crystal_system monoclinic
_space_group_IT_number 15
_space_group_name_Hall '-C 2yc'
_space_group_name_H-M_alt 'C 1 2/c 1'
_atom_sites_solution_hydrogens mixed
_audit_creation_date 2025-02-19
_audit_creation_method
;
Olex2 1.5
(compiled 2024.02.16 svn.r378c4104 for OlexSys, GUI svn.r6928)
;
_audit_update_record
;
2025-02-21 deposited with the CCDC.	2025-03-07 downloaded from the CCDC.
;
_cell_angle_alpha 90
_cell_angle_beta 111.957(11)
_cell_angle_gamma 90
_cell_formula_units_Z 4
_cell_length_a 29.131(5)
_cell_length_b 22.225(4)
_cell_length_c 14.008(2)
_cell_measurement_reflns_used 3395
_cell_measurement_temperature 223.00
_cell_measurement_theta_max 62.83
_cell_measurement_theta_min 2.57
_cell_volume 8411(2)
_computing_cell_refinement 'SAINT V8.40B (Bruker, 2019)'
_computing_data_collection 'APEX6 V2024.9-0 (Bruker, 2024)'
_computing_data_reduction 'SAINT V8.40B (Bruker, 2019)'
_computing_molecular_graphics 'Olex2 1.5 (Dolomanov et al., 2009)'
_computing_publication_material 'Olex2 1.5 (Dolomanov et al., 2009)'
_computing_structure_refinement 'SHELXL 2019/3 (Sheldrick, 2015)'
_computing_structure_solution 'SHELXT 2018/2 (Sheldrick, 2018)'
_diffrn_ambient_temperature 223.00
_diffrn_detector CPAD
_diffrn_detector_area_resol_mean 7.41
_diffrn_detector_type 'Bruker PHOTON III'
_diffrn_measured_fraction_theta_full 0.999
_diffrn_measured_fraction_theta_max 0.999
_diffrn_measurement_device 'four-circle diffractometer'
_diffrn_measurement_device_type 'Bruker D8 VENTURE dual wavelength Mo/Cu'
_diffrn_measurement_method '\w and \f scans'
_diffrn_radiation_monochromator 'Helios Multi-layer Optic'
_diffrn_radiation_probe x-ray
_diffrn_radiation_type CuK\a
_diffrn_radiation_wavelength 1.54178
_diffrn_reflns_av_R_equivalents 0.0954
_diffrn_reflns_av_unetI/netI 0.0883
_diffrn_reflns_Laue_measured_fraction_full 0.999
_diffrn_reflns_Laue_measured_fraction_max 0.999
_diffrn_reflns_limit_h_max 29
_diffrn_reflns_limit_h_min -28
_diffrn_reflns_limit_k_max 22
_diffrn_reflns_limit_k_min -22
_diffrn_reflns_limit_l_max 14
_diffrn_reflns_limit_l_min -14
_diffrn_reflns_number 24569
_diffrn_reflns_point_group_measured_fraction_full 0.999
_diffrn_reflns_point_group_measured_fraction_max 0.999
_diffrn_reflns_theta_full 50.434
_diffrn_reflns_theta_max 50.434
_diffrn_reflns_theta_min 2.574
_diffrn_source 'microfocus sealed X-ray tube'
_diffrn_source_current 1.1
_diffrn_source_power 0.05500000000000001
_diffrn_source_type 'Incoatec I\ms DIAMOND'
_diffrn_source_voltage 50.0
_diffrn_standards_number 0
_exptl_absorpt_coefficient_mu 2.851
_exptl_absorpt_correction_T_max 0.7531
_exptl_absorpt_correction_T_min 0.5635
_exptl_absorpt_correction_type multi-scan
_exptl_absorpt_process_details
;
SADABS-2016/2 (Bruker,2016/2) was used for absorption correction.
wR2(int) was 0.1372 before and 0.0754 after correction.
The Ratio of minimum to maximum transmission is 0.7482.
The \l/2 correction factor is Not present.
;
_exptl_crystal_colour black
_exptl_crystal_colour_primary black
_exptl_crystal_density_diffrn 1.281
_exptl_crystal_description block
_exptl_crystal_F_000 3416
_exptl_crystal_size_max 0.13
_exptl_crystal_size_mid 0.11
_exptl_crystal_size_min 0.09
_refine_diff_density_max 0.854
_refine_diff_density_min -0.548
_refine_diff_density_rms 0.087
_refine_ls_extinction_method none
_refine_ls_goodness_of_fit_ref 1.306
_refine_ls_hydrogen_treatment constr
_refine_ls_matrix_type full
_refine_ls_number_parameters 495
_refine_ls_number_reflns 4406
_refine_ls_number_restraints 150
_refine_ls_restrained_S_all 1.405
_refine_ls_R_factor_all 0.1381
_refine_ls_R_factor_gt 0.1054
_refine_ls_shift/su_max 0.000
_refine_ls_shift/su_mean 0.000
_refine_ls_structure_factor_coef Fsqd
_refine_ls_weighting_details 'w=1/[\s^2^(Fo^2^)+(0.2000P)^2^] where P=(Fo^2^+2Fc^2^)/3'
_refine_ls_weighting_scheme calc
_refine_ls_wR_factor_gt 0.3007
_refine_ls_wR_factor_ref 0.3433
_reflns_Friedel_coverage 0.000
_reflns_number_gt 2951
_reflns_number_total 4406
_reflns_threshold_expression 'I > 2\s(I)'
_cod_data_source_file d5ee00031a2.cif
_cod_data_source_block cu_240919lu_lgpz130690_2_0m
_cod_depositor_comments
;
The following automatic conversions were performed:

data item '_diffrn_radiation_probe' value 'X-ray' was changed to
'x-ray' in accordance with the
/home/data/users/saulius/crontab/automatic-downloads/rss-feeds/RSC/lib/dictionaries/cif_core.dic
dictionary named 'cif_core.dic' version 2.4.2 last updated on
2011-04-26.

Automatic conversion script
Id: cif_fix_values 8170 2020-07-09 18:12:32Z antanas 

 Adding full bibliography for 1574095--1574096.cif.
;
_cod_original_cell_volume 8412(2)
_cod_database_code 1574096
_shelx_shelxl_version_number 2019/3
_shelx_space_group_comment
;
The symmetry employed for this shelxl refinement is uniquely defined
by the following loop, which should always be used as a source of
symmetry information in preference to the above space-group names.
They are only intended as comments.
;
_shelx_estimated_absorpt_t_max 0.783
_shelx_estimated_absorpt_t_min 0.708
_olex2_refinement_description
;
1. Restrained distances
 C17-C16 = C16-C15 = C17-C18 = C19-C18 = C19-C20 = C20-C21 = C21-C22 = C23-C22
 = C24-C23
 1.5 with sigma of 0.01
 C44-C45 = C44-C43 = C43-C42 = C42-C41 = C40-C41 = C40-C35 = C35-C36 = C37-C36
 = C38-C37 = C38-C39
 1.5 with sigma of 0.01
 C24-C22 = C23-C21
 2.5 with sigma of 0.01
 C22-C20 = C21-C19
 2.5 with sigma of 0.01
 C20-C18 = C19-C17
 2.5 with sigma of 0.01
 C18-C16 = C17-C15
 2.5 with sigma of 0.01
 C37-C39 = C38-C36
 2.5 with sigma of 0.01
 C37-C35 = C40-C36
 2.5 with sigma of 0.01
 C35-C41 = C42-C40
 2.5 with sigma of 0.01
 C41-C43 = C44-C42
 2.5 with sigma of 0.01
 C45-C43
 2.5 with sigma of 0.01
2. Uiso/Uaniso restraints and constraints
C34 \\sim C36 \\sim C35 \\sim C37 \\sim C40 \\sim C39 \\sim C38 \\sim C41 \\sim
C42 \\sim C43 \\sim C44 \\sim C45: within 2A with sigma of 0.01 and sigma for
terminal atoms of 0.02 within 2A
C16 \\sim C18 \\sim C17 \\sim C21 \\sim C20 \\sim C19 \\sim C22 \\sim C23 \\sim
C24: within 2A with sigma of 0.01 and sigma for terminal atoms of 0.02 within 2A
3.a Riding coordinates:
 C34(H34A,H34B)
3.b Ternary CH refined with riding coordinates:
 C35(H35)
3.c Secondary CH2 refined with riding coordinates:
 C16(H16A,H16B), C36(H36A,H36B), C41(H41A,H41B), C37(H37A,H37B), C22(H22A,
 H22B), C18(H18A,H18B), C40(H40A,H40B), C17(H17A,H17B), C23(H23A,H23B),
 C21(H21A,H21B), C20(H20A,H20B), C42(H42A,H42B), C19(H19A,H19B), C38(H38A,H38B),
  C43(H43A,H43B), C44(H44A,H44B)
3.d Aromatic/amide H refined with riding coordinates:
 C4(H4), C1(H1), C13(H13)
3.e Idealised Me refined as rotating group:
 C24(H24A,H24B,H24C), C39(H39A,H39B,H39C), C45(H45A,H45B,H45C)
;
_olex2_submission_special_instructions 'No special instructions were received'
_site XU

loop_
_space_group_symop_operation_xyz
'x, y, z'
'-x, y, -z+1/2'
'x+1/2, y+1/2, z'
'-x+1/2, y+1/2, -z+1/2'
'-x, -y, -z'
'x, -y, z-1/2'
'-x+1/2, -y+1/2, -z'
'x+1/2, -y+1/2, z-1/2'

loop_
_atom_site_label
_atom_site_type_symbol
_atom_site_fract_x
_atom_site_fract_y
_atom_site_fract_z
_atom_site_U_iso_or_equiv
_atom_site_adp_type
_atom_site_occupancy
_atom_site_site_symmetry_order
_atom_site_calc_flag
_atom_site_refinement_flags_posn
_atom_site_refinement_flags_adp
_atom_site_refinement_flags_occupancy
_atom_site_disorder_assembly
_atom_site_disorder_group
S2 S 0.34036(8) 0.41216(10) 0.16559(16) 0.0830(8) Uani 1 1 d . . . . .
S1 S 0.31732(7) 0.22519(10) 0.16250(18) 0.0855(8) Uani 1 1 d . . . . .
S3 S 0.500000 0.56037(14) 0.250000 0.0929(11) Uani 1 2 d S T P . .
Cl1 Cl 0.07576(9) -0.06879(13) 0.04263(18) 0.1106(10) Uani 1 1 d . . . . .
Cl2 Cl 0.18560(11) -0.11189(13) 0.0955(2) 0.1194(10) Uani 1 1 d . . . . .
O1 O 0.2746(2) 0.1156(3) 0.1403(5) 0.107(2) Uani 1 1 d . . . . .
N4 N 0.4408(2) 0.2895(3) 0.2281(5) 0.0796(19) Uani 1 1 d . . . . .
C30 C 0.4736(3) 0.4479(4) 0.2354(5) 0.072(2) Uani 1 1 d . . . . .
C25 C 0.3119(3) 0.3414(4) 0.1545(6) 0.077(2) Uani 1 1 d . . . . .
C33 C 0.4743(3) 0.3359(4) 0.2397(6) 0.070(2) Uani 1 1 d . . . . .
C29 C 0.4480(3) 0.3920(3) 0.2233(5) 0.068(2) Uani 1 1 d . . . . .
C5 C 0.1491(3) 0.0860(5) 0.0788(6) 0.087(3) Uani 1 1 d . . . . .
C26 C 0.3449(3) 0.2944(4) 0.1761(6) 0.077(2) Uani 1 1 d . . . . .
C28 C 0.3981(3) 0.3773(4) 0.1985(6) 0.072(2) Uani 1 1 d . . . . .
C6 C 0.1470(3) 0.1511(5) 0.0719(6) 0.084(2) Uani 1 1 d . . . . .
C27 C 0.3942(3) 0.3156(4) 0.2021(6) 0.075(2) Uani 1 1 d . . . . .
C9 C 0.1975(3) 0.0664(5) 0.1047(6) 0.089(3) Uani 1 1 d . . . . .
C31 C 0.4552(3) 0.5062(4) 0.2266(6) 0.078(2) Uani 1 1 d . . . . .
C4 C 0.1114(4) 0.0430(6) 0.0608(6) 0.096(3) Uani 1 1 d . . . . .
H4 H 0.078531 0.055243 0.045139 0.115 Uiso 1 1 calc R U . . .
C10 C 0.1059(3) 0.1857(6) 0.0470(8) 0.099(3) Uani 1 1 d . . . . .
C3 C 0.1230(3) -0.0173(5) 0.0663(7) 0.090(3) Uani 1 1 d . . . . .
C15 C 0.2630(3) 0.3254(4) 0.1253(6) 0.084(2) Uani 1 1 d D . . . .
N3 N 0.3677(4) 0.5488(4) 0.1818(7) 0.117(3) Uani 1 1 d . . . . .
C14 C 0.2594(3) 0.2611(5) 0.1265(6) 0.091(3) Uani 1 1 d . . . . .
C7 C 0.1986(3) 0.1723(5) 0.0959(6) 0.092(3) Uani 1 1 d . . . . .
C8 C 0.2294(3) 0.1176(4) 0.1171(7) 0.087(2) Uani 1 1 d . . . . .
C2 C 0.1716(4) -0.0360(5) 0.0911(7) 0.099(3) Uani 1 1 d . . . . .
N1 N 0.0196(3) 0.1402(5) 0.0134(9) 0.139(4) Uani 1 1 d . . . . .
N2 N 0.0984(3) 0.3009(6) 0.0141(9) 0.136(4) Uani 1 1 d . . . . .
C1 C 0.2098(3) 0.0054(5) 0.1107(7) 0.095(3) Uani 1 1 d . . . . .
H1 H 0.242665 -0.007263 0.127510 0.114 Uiso 1 1 calc R U . . .
C12 C 0.1031(3) 0.2498(7) 0.0284(9) 0.111(4) Uani 1 1 d . . . . .
C11 C 0.0579(4) 0.1599(6) 0.0282(8) 0.110(3) Uani 1 1 d . . . . .
C32 C 0.4071(5) 0.5278(4) 0.2019(7) 0.090(3) Uani 1 1 d . . . . .
C13 C 0.2136(3) 0.2303(5) 0.1003(7) 0.086(3) Uani 1 1 d . . . . .
H13 H 0.186675 0.257104 0.081076 0.103 Uiso 1 1 calc R U . . .
C16 C 0.2188(3) 0.3650(4) 0.0915(9) 0.110(3) Uani 1 1 d D U . . .
H16A H 0.200686 0.357688 0.017943 0.132 Uiso 1 1 calc R U . . .
H16B H 0.197398 0.351578 0.127241 0.132 Uiso 1 1 calc R U . . .
C34 C 0.4487(4) 0.2254(4) 0.2593(10) 0.114(3) Uani 1 1 d . U . . .
H34A H 0.461603 0.209783 0.208783 0.137 Uiso 1 1 d R U . . .
H34B H 0.412713 0.220343 0.229813 0.137 Uiso 1 1 d R U . . .
C36 C 0.4304(6) 0.2428(5) 0.4194(9) 0.169(4) Uani 1 1 d D U . . .
H36A H 0.394988 0.234312 0.384295 0.203 Uiso 1 1 calc R U . . .
H36B H 0.434901 0.285715 0.409335 0.203 Uiso 1 1 calc R U . . .
C41 C 0.4287(6) 0.1018(4) 0.3239(12) 0.191(5) Uani 1 1 d D U . . .
H41A H 0.425014 0.107647 0.252105 0.229 Uiso 1 1 calc R U . . .
H41B H 0.396526 0.109237 0.328958 0.229 Uiso 1 1 calc R U . . .
C35 C 0.4562(5) 0.2097(4) 0.3655(9) 0.168(4) Uani 1 1 d D U . . .
H35 H 0.489967 0.226020 0.400932 0.201 Uiso 1 1 calc R U . . .
C37 C 0.4425(6) 0.2337(8) 0.5314(9) 0.203(5) Uani 1 1 d D U . . .
H37A H 0.477982 0.240249 0.568569 0.244 Uiso 1 1 calc R U . . .
H37B H 0.435085 0.191954 0.543214 0.244 Uiso 1 1 calc R U . . .
C22 C 0.2552(6) 0.6715(6) 0.1174(17) 0.228(6) Uani 1 1 d D U . . .
H22A H 0.272772 0.665532 0.070584 0.274 Uiso 1 1 calc R U . . .
H22B H 0.276436 0.656377 0.185215 0.274 Uiso 1 1 calc R U . . .
C18 C 0.1785(4) 0.4661(4) 0.0562(14) 0.202(5) Uani 1 1 d D U . . .
H18A H 0.167004 0.458954 -0.018135 0.243 Uiso 1 1 calc R U . . .
H18B H 0.153425 0.449193 0.079562 0.243 Uiso 1 1 calc R U . . .
C40 C 0.4661(5) 0.1455(4) 0.3912(11) 0.188(5) Uani 1 1 d D U . . .
H40A H 0.468547 0.139545 0.462300 0.226 Uiso 1 1 calc R U . . .
H40B H 0.498358 0.135499 0.388734 0.226 Uiso 1 1 calc R U . . .
C17 C 0.2252(4) 0.4306(4) 0.1062(14) 0.173(4) Uani 1 1 d D U . . .
H17A H 0.249680 0.444184 0.078388 0.208 Uiso 1 1 calc R U . . .
H17B H 0.238426 0.439294 0.180187 0.208 Uiso 1 1 calc R U . . .
C23 C 0.2472(7) 0.7374(6) 0.1257(18) 0.233(6) Uani 1 1 d D U . . .
H23A H 0.229469 0.743810 0.172046 0.280 Uiso 1 1 calc R U . . .
H23B H 0.226634 0.753135 0.057803 0.280 Uiso 1 1 calc R U . . .
C21 C 0.2087(6) 0.6356(5) 0.0794(18) 0.234(6) Uani 1 1 d D U . . .
H21A H 0.186471 0.651981 0.013388 0.281 Uiso 1 1 calc R U . . .
H21B H 0.192084 0.639123 0.128477 0.281 Uiso 1 1 calc R U . . .
C20 C 0.2183(7) 0.5693(6) 0.0657(18) 0.234(6) Uani 1 1 d D U . . .
H20A H 0.221160 0.563781 -0.001223 0.281 Uiso 1 1 calc R U . . .
H20B H 0.249813 0.557442 0.119191 0.281 Uiso 1 1 calc R U . . .
C42 C 0.4447(7) 0.0376(4) 0.3562(13) 0.225(5) Uani 1 1 d D U . . .
H42A H 0.479692 0.033066 0.366107 0.269 Uiso 1 1 calc R U . . .
H42B H 0.441613 0.029500 0.422259 0.269 Uiso 1 1 calc R U . . .
C19 C 0.1791(5) 0.5301(5) 0.0714(17) 0.228(5) Uani 1 1 d D U . . .
H19A H 0.177716 0.536489 0.139574 0.274 Uiso 1 1 calc R U . . .
H19B H 0.147897 0.545649 0.021232 0.274 Uiso 1 1 calc R U . . .
C24 C 0.2957(8) 0.7718(8) 0.1661(18) 0.262(9) Uani 1 1 d D U . . .
H24A H 0.303414 0.786560 0.108600 0.393 Uiso 1 1 calc R U . . .
H24B H 0.321976 0.745239 0.207929 0.393 Uiso 1 1 calc R U . . .
H24C H 0.292799 0.805452 0.207442 0.393 Uiso 1 1 calc R U . . .
C39 C 0.4264(8) 0.2734(11) 0.6864(10) 0.275(10) Uani 1 1 d D U . . .
H39A H 0.398145 0.287603 0.700904 0.412 Uiso 1 1 calc R U . . .
H39B H 0.454613 0.299217 0.720633 0.412 Uiso 1 1 calc R U . . .
H39C H 0.434207 0.232528 0.711257 0.412 Uiso 1 1 calc R U . . .
C38 C 0.4143(7) 0.2749(8) 0.5739(10) 0.216(6) Uani 1 1 d D U . . .
H38A H 0.419262 0.316165 0.555037 0.260 Uiso 1 1 calc R U . . .
H38B H 0.378993 0.265730 0.539453 0.260 Uiso 1 1 calc R U . . .
C43 C 0.4149(9) -0.0078(5) 0.2790(14) 0.262(6) Uani 1 1 d D U . . .
H43A H 0.420696 -0.002726 0.214867 0.315 Uiso 1 1 calc R U . . .
H43B H 0.379630 -0.001072 0.263799 0.315 Uiso 1 1 calc R U . . .
C44 C 0.4287(10) -0.0716(5) 0.3191(17) 0.297(8) Uani 1 1 d D U . . .
H44A H 0.462841 -0.079952 0.325902 0.357 Uiso 1 1 calc R U . . .
H44B H 0.427083 -0.075035 0.387502 0.357 Uiso 1 1 calc R U . . .
C45 C 0.3947(12) -0.1171(7) 0.248(2) 0.351(12) Uani 1 1 d D U . . .
H45A H 0.404768 -0.124568 0.190706 0.526 Uiso 1 1 calc R U . . .
H45B H 0.361040 -0.101823 0.222816 0.526 Uiso 1 1 calc R U . . .
H45C H 0.396194 -0.154345 0.285436 0.526 Uiso 1 1 calc R U . . .

loop_
_atom_site_aniso_label
_atom_site_aniso_U_11
_atom_site_aniso_U_22
_atom_site_aniso_U_33
_atom_site_aniso_U_23
_atom_site_aniso_U_13
_atom_site_aniso_U_12
S2 0.0648(15) 0.0929(15) 0.0876(14) -0.0006(11) 0.0242(11) 0.0175(11)
S1 0.0431(13) 0.0971(16) 0.1067(16) -0.0006(11) 0.0170(11) 0.0069(10)
S3 0.107(3) 0.0734(19) 0.092(2) 0.000 0.0296(19) 0.000
Cl1 0.0836(18) 0.146(2) 0.0952(17) 0.0020(14) 0.0256(13) -0.0270(15)
Cl2 0.111(2) 0.120(2) 0.131(2) 0.0059(15) 0.0497(17) -0.0025(16)
O1 0.054(4) 0.119(5) 0.144(5) 0.006(4) 0.031(4) 0.002(3)
N4 0.049(4) 0.073(4) 0.117(5) -0.002(4) 0.032(4) 0.001(3)
C30 0.072(5) 0.079(6) 0.067(5) -0.001(4) 0.029(4) 0.004(4)
C25 0.039(5) 0.104(6) 0.078(5) -0.007(4) 0.009(4) 0.016(5)
C33 0.055(4) 0.081(5) 0.077(5) 0.002(4) 0.028(4) -0.007(4)
C29 0.060(6) 0.071(5) 0.075(5) 0.005(4) 0.028(4) 0.013(4)
C5 0.059(6) 0.129(8) 0.063(5) -0.006(5) 0.010(4) -0.016(6)
C26 0.045(5) 0.086(5) 0.095(6) -0.003(4) 0.021(4) 0.002(4)
C28 0.058(6) 0.081(6) 0.074(5) 0.002(4) 0.020(4) 0.012(4)
C6 0.042(6) 0.127(8) 0.073(5) -0.008(5) 0.010(4) -0.005(5)
C27 0.053(6) 0.085(6) 0.087(5) 0.000(4) 0.026(4) 0.007(4)
C9 0.056(6) 0.125(9) 0.076(5) 0.008(5) 0.013(4) 0.006(6)
C31 0.083(6) 0.075(5) 0.073(5) 0.003(4) 0.028(4) 0.009(5)
C4 0.070(6) 0.143(10) 0.070(5) 0.003(5) 0.020(5) 0.004(7)
C10 0.030(5) 0.143(10) 0.111(7) -0.020(6) 0.011(4) 0.002(6)
C3 0.055(6) 0.135(9) 0.081(6) 0.000(5) 0.028(5) -0.015(6)
C15 0.061(7) 0.090(7) 0.095(6) -0.001(4) 0.020(5) 0.018(5)
N3 0.112(7) 0.098(6) 0.142(7) 0.010(5) 0.050(6) 0.029(6)
C14 0.029(5) 0.146(9) 0.087(5) -0.007(5) 0.010(4) 0.010(5)
C7 0.059(6) 0.131(9) 0.077(5) 0.003(5) 0.017(4) 0.007(6)
C8 0.040(5) 0.114(7) 0.098(6) -0.004(5) 0.017(4) -0.009(5)
C2 0.093(8) 0.127(8) 0.076(5) 0.002(5) 0.032(5) -0.014(7)
N1 0.046(6) 0.182(10) 0.185(9) -0.010(7) 0.040(6) -0.015(6)
N2 0.055(5) 0.131(8) 0.200(11) -0.012(8) 0.022(6) 0.021(6)
C1 0.054(6) 0.128(9) 0.095(6) 0.008(5) 0.019(5) -0.002(6)
C12 0.030(5) 0.142(11) 0.145(9) -0.035(8) 0.013(5) 0.010(6)
C11 0.056(8) 0.157(10) 0.119(8) -0.013(7) 0.033(6) 0.014(7)
C32 0.108(9) 0.079(6) 0.087(6) 0.001(4) 0.041(6) 0.004(6)
C13 0.053(6) 0.106(8) 0.093(6) 0.000(5) 0.021(4) 0.017(5)
C16 0.064(5) 0.113(6) 0.152(7) -0.011(6) 0.040(5) 0.027(5)
C34 0.076(6) 0.085(6) 0.198(9) 0.020(6) 0.069(6) 0.005(4)
C36 0.150(8) 0.162(8) 0.185(8) 0.080(7) 0.052(7) 0.003(7)
C41 0.205(9) 0.098(6) 0.250(10) 0.045(7) 0.062(8) -0.020(7)
C35 0.156(7) 0.109(6) 0.199(8) 0.045(6) 0.022(6) 0.008(5)
C37 0.174(10) 0.207(10) 0.191(9) 0.064(9) 0.025(8) -0.011(8)
C22 0.236(12) 0.234(12) 0.225(11) 0.023(11) 0.097(10) 0.039(11)
C18 0.145(8) 0.174(9) 0.257(10) -0.007(9) 0.039(8) 0.047(8)
C40 0.192(9) 0.102(6) 0.227(9) 0.050(7) 0.028(8) -0.010(6)
C17 0.112(7) 0.158(7) 0.223(9) -0.012(7) 0.031(7) 0.041(6)
C23 0.242(14) 0.250(14) 0.220(12) 0.024(12) 0.100(11) 0.037(12)
C21 0.226(12) 0.231(12) 0.245(11) 0.025(11) 0.088(10) 0.037(10)
C20 0.207(11) 0.221(11) 0.264(11) 0.014(10) 0.077(10) 0.029(10)
C42 0.254(11) 0.116(7) 0.284(11) 0.029(8) 0.078(9) -0.027(8)
C19 0.179(10) 0.215(10) 0.275(10) 0.006(10) 0.066(9) 0.030(9)
C24 0.26(2) 0.28(2) 0.245(17) 0.029(16) 0.096(16) 0.015(17)
C39 0.231(17) 0.312(19) 0.197(14) 0.029(15) -0.017(14) -0.045(16)
C38 0.187(12) 0.241(12) 0.190(10) 0.077(10) 0.035(9) -0.004(10)
C43 0.306(13) 0.137(8) 0.314(13) 0.013(9) 0.082(11) -0.027(10)
C44 0.347(15) 0.164(10) 0.337(15) 0.005(11) 0.076(13) -0.037(12)
C45 0.41(2) 0.199(17) 0.38(2) -0.026(17) 0.07(2) -0.072(18)

loop_
_atom_type_symbol
_atom_type_description
_atom_type_scat_dispersion_real
_atom_type_scat_dispersion_imag
_atom_type_scat_source
C C 0.0181 0.0091 'International Tables Vol C Tables 4.2.6.8 and 6.1.1.4'
H H 0.0000 0.0000 'International Tables Vol C Tables 4.2.6.8 and 6.1.1.4'
Cl Cl 0.3639 0.7018 'International Tables Vol C Tables 4.2.6.8 and 6.1.1.4'
N N 0.0311 0.0180 'International Tables Vol C Tables 4.2.6.8 and 6.1.1.4'
O O 0.0492 0.0322 'International Tables Vol C Tables 4.2.6.8 and 6.1.1.4'
S S 0.3331 0.5567 'International Tables Vol C Tables 4.2.6.8 and 6.1.1.4'

loop_
_geom_angle_atom_site_label_1
_geom_angle_atom_site_label_2
_geom_angle_atom_site_label_3
_geom_angle
_geom_angle_site_symmetry_1
_geom_angle_site_symmetry_3
_geom_angle_publ_flag
C28 S2 C25 90.1(4) . . ?
C26 S1 C14 89.2(5) . . ?
C31 S3 C31 90.8(6) 2_655 . ?
C33 N4 C27 107.2(6) . . ?
C33 N4 C34 130.9(7) . . ?
C27 N4 C34 120.4(7) . . ?
C29 C30 C30 119.5(4) . 2_655 ?
C31 C30 C30 111.2(5) . 2_655 ?
C31 C30 C29 129.3(7) . . ?
C26 C25 S2 113.1(6) . . ?
C15 C25 S2 131.3(6) . . ?
C15 C25 C26 115.5(8) . . ?
N4 C33 C33 132.0(4) . 2_655 ?
N4 C33 C29 108.4(6) . . ?
C33 C33 C29 119.6(4) 2_655 . ?
C30 C29 C33 120.7(7) . . ?
C28 C29 C30 133.1(7) . . ?
C28 C29 C33 106.2(7) . . ?
C9 C5 C6 110.0(8) . . ?
C9 C5 C4 118.9(10) . . ?
C4 C5 C6 131.0(9) . . ?
C25 C26 S1 113.4(6) . . ?
C25 C26 C27 111.1(8) . . ?
C27 C26 S1 135.5(7) . . ?
C29 C28 S2 140.1(7) . . ?
C27 C28 S2 111.6(6) . . ?
C27 C28 C29 108.4(7) . . ?
C5 C6 C7 106.8(8) . . ?
C10 C6 C5 126.5(9) . . ?
C10 C6 C7 126.8(10) . . ?
N4 C27 C26 136.1(8) . . ?
C28 C27 N4 109.8(7) . . ?
C28 C27 C26 114.1(7) . . ?
C5 C9 C8 109.4(9) . . ?
C5 C9 C1 122.1(9) . . ?
C1 C9 C8 128.5(9) . . ?
C30 C31 S3 113.4(7) . . ?
C30 C31 C32 131.2(8) . . ?
C32 C31 S3 115.4(6) . . ?
C5 C4 H4 120.2 . . ?
C3 C4 C5 119.5(9) . . ?
C3 C4 H4 120.2 . . ?
C6 C10 C12 126.1(9) . . ?
C6 C10 C11 121.7(11) . . ?
C11 C10 C12 112.0(9) . . ?
C4 C3 Cl1 118.2(8) . . ?
C4 C3 C2 120.7(9) . . ?
C2 C3 Cl1 121.1(9) . . ?
C25 C15 C14 109.1(6) . . ?
C25 C15 C16 128.5(8) . . ?
C14 C15 C16 122.3(8) . . ?
C15 C14 S1 112.8(6) . . ?
C13 C14 S1 124.3(8) . . ?
C13 C14 C15 122.9(8) . . ?
C8 C7 C6 105.7(9) . . ?
C13 C7 C6 126.4(9) . . ?
C13 C7 C8 127.9(9) . . ?
O1 C8 C9 125.5(9) . . ?
O1 C8 C7 126.3(9) . . ?
C9 C8 C7 108.1(8) . . ?
C3 C2 Cl2 120.2(8) . . ?
C1 C2 Cl2 118.5(9) . . ?
C1 C2 C3 121.2(10) . . ?
C9 C1 H1 121.2 . . ?
C2 C1 C9 117.6(9) . . ?
C2 C1 H1 121.2 . . ?
N2 C12 C10 176.2(11) . . ?
N1 C11 C10 179.2(13) . . ?
N3 C32 C31 176.5(10) . . ?
C14 C13 H13 111.7 . . ?
C7 C13 C14 136.5(9) . . ?
C7 C13 H13 111.7 . . ?
C15 C16 H16A 107.5 . . ?
C15 C16 H16B 107.5 . . ?
H16A C16 H16B 107.0 . . ?
C17 C16 C15 119.5(7) . . ?
C17 C16 H16A 107.5 . . ?
C17 C16 H16B 107.5 . . ?
N4 C34 H34A 100.8 . . ?
N4 C34 H34B 87.8 . . ?
H34A C34 H34B 107.1 . . ?
C35 C34 N4 118.4(9) . . ?
C35 C34 H34A 134.3 . . ?
C35 C34 H34B 97.5 . . ?
H36A C36 H36B 106.8 . . ?
C35 C36 H36A 107.1 . . ?
C35 C36 H36B 107.1 . . ?
C35 C36 C37 121.1(9) . . ?
C37 C36 H36A 107.1 . . ?
C37 C36 H36B 107.1 . . ?
H41A C41 H41B 108.1 . . ?
C40 C41 H41A 109.5 . . ?
C40 C41 H41B 109.5 . . ?
C40 C41 C42 110.6(8) . . ?
C42 C41 H41A 109.5 . . ?
C42 C41 H41B 109.5 . . ?
C34 C35 H35 99.5 . . ?
C34 C35 C40 114.9(9) . . ?
C36 C35 C34 120.0(9) . . ?
C36 C35 H35 99.5 . . ?
C36 C35 C40 117.1(9) . . ?
C40 C35 H35 99.5 . . ?
C36 C37 H37A 109.0 . . ?
C36 C37 H37B 109.0 . . ?
C36 C37 C38 112.8(9) . . ?
H37A C37 H37B 107.8 . . ?
C38 C37 H37A 109.0 . . ?
C38 C37 H37B 109.0 . . ?
H22A C22 H22B 107.6 . . ?
C23 C22 H22A 108.7 . . ?
C23 C22 H22B 108.7 . . ?
C21 C22 H22A 108.7 . . ?
C21 C22 H22B 108.7 . . ?
C21 C22 C23 114.0(10) . . ?
H18A C18 H18B 107.0 . . ?
C17 C18 H18A 107.4 . . ?
C17 C18 H18B 107.4 . . ?
C19 C18 H18A 107.4 . . ?
C19 C18 H18B 107.4 . . ?
C19 C18 C17 119.5(9) . . ?
C41 C40 H40A 108.2 . . ?
C41 C40 H40B 108.2 . . ?
C35 C40 C41 116.4(9) . . ?
C35 C40 H40A 108.2 . . ?
C35 C40 H40B 108.2 . . ?
H40A C40 H40B 107.3 . . ?
C16 C17 C18 114.2(8) . . ?
C16 C17 H17A 108.7 . . ?
C16 C17 H17B 108.7 . . ?
C18 C17 H17A 108.7 . . ?
C18 C17 H17B 108.7 . . ?
H17A C17 H17B 107.6 . . ?
C22 C23 H23A 109.2 . . ?
C22 C23 H23B 109.2 . . ?
C22 C23 C24 111.9(10) . . ?
H23A C23 H23B 107.9 . . ?
C24 C23 H23A 109.2 . . ?
C24 C23 H23B 109.2 . . ?
C22 C21 H21A 109.2 . . ?
C22 C21 H21B 109.2 . . ?
C22 C21 C20 112.3(9) . . ?
H21A C21 H21B 107.9 . . ?
C20 C21 H21A 109.2 . . ?
C20 C21 H21B 109.2 . . ?
C21 C20 H20A 109.1 . . ?
C21 C20 H20B 109.1 . . ?
H20A C20 H20B 107.8 . . ?
C19 C20 C21 112.6(10) . . ?
C19 C20 H20A 109.1 . . ?
C19 C20 H20B 109.1 . . ?
C41 C42 H42A 109.0 . . ?
C41 C42 H42B 109.0 . . ?
H42A C42 H42B 107.8 . . ?
C43 C42 C41 112.8(9) . . ?
C43 C42 H42A 109.0 . . ?
C43 C42 H42B 109.0 . . ?
C18 C19 C20 123.2(10) . . ?
C18 C19 H19A 106.5 . . ?
C18 C19 H19B 106.5 . . ?
C20 C19 H19A 106.5 . . ?
C20 C19 H19B 106.5 . . ?
H19A C19 H19B 106.5 . . ?
C23 C24 H24A 109.5 . . ?
C23 C24 H24B 109.5 . . ?
C23 C24 H24C 109.5 . . ?
H24A C24 H24B 109.5 . . ?
H24A C24 H24C 109.5 . . ?
H24B C24 H24C 109.5 . . ?
H39A C39 H39B 109.5 . . ?
H39A C39 H39C 109.5 . . ?
H39B C39 H39C 109.5 . . ?
C38 C39 H39A 109.5 . . ?
C38 C39 H39B 109.5 . . ?
C38 C39 H39C 109.5 . . ?
C37 C38 H38A 107.9 . . ?
C37 C38 H38B 107.9 . . ?
C39 C38 C37 117.6(10) . . ?
C39 C38 H38A 107.9 . . ?
C39 C38 H38B 107.9 . . ?
H38A C38 H38B 107.2 . . ?
C42 C43 H43A 109.4 . . ?
C42 C43 H43B 109.4 . . ?
C42 C43 C44 111.0(9) . . ?
H43A C43 H43B 108.0 . . ?
C44 C43 H43A 109.4 . . ?
C44 C43 H43B 109.4 . . ?
C43 C44 H44A 109.3 . . ?
C43 C44 H44B 109.3 . . ?
H44A C44 H44B 108.0 . . ?
C45 C44 C43 111.4(10) . . ?
C45 C44 H44A 109.3 . . ?
C45 C44 H44B 109.3 . . ?
C44 C45 H45A 109.5 . . ?
C44 C45 H45B 109.5 . . ?
C44 C45 H45C 109.5 . . ?
H45A C45 H45B 109.5 . . ?
H45A C45 H45C 109.5 . . ?
H45B C45 H45C 109.5 . . ?

loop_
_geom_bond_atom_site_label_1
_geom_bond_atom_site_label_2
_geom_bond_distance
_geom_bond_site_symmetry_2
_geom_bond_publ_flag
S2 C25 1.757(9) . ?
S2 C28 1.750(8) . ?
S1 C26 1.713(9) . ?
S1 C14 1.761(8) . ?
S3 C31 1.713(9) . ?
S3 C31 1.713(9) 2_655 ?
Cl1 C3 1.724(10) . ?
Cl2 C2 1.731(11) . ?
O1 C8 1.233(10) . ?
N4 C33 1.386(10) . ?
N4 C27 1.393(10) . ?
N4 C34 1.483(11) . ?
C30 C30 1.434(16) 2_655 ?
C30 C29 1.426(11) . ?
C30 C31 1.392(11) . ?
C25 C26 1.375(12) . ?
C25 C15 1.373(11) . ?
C33 C33 1.414(16) 2_655 ?
C33 C29 1.438(11) . ?
C29 C28 1.401(11) . ?
C5 C6 1.450(14) . ?
C5 C9 1.388(13) . ?
C5 C4 1.405(14) . ?
C26 C27 1.423(11) . ?
C28 C27 1.377(12) . ?
C6 C10 1.355(13) . ?
C6 C7 1.488(13) . ?
C9 C8 1.437(13) . ?
C9 C1 1.398(14) . ?
C31 C32 1.397(15) . ?
C4 H4 0.9400 . ?
C4 C3 1.377(14) . ?
C10 C12 1.447(18) . ?
C10 C11 1.440(16) . ?
C3 C2 1.388(14) . ?
C15 C14 1.435(13) . ?
C15 C16 1.483(7) . ?
N3 C32 1.173(13) . ?
C14 C13 1.421(13) . ?
C7 C8 1.475(14) . ?
C7 C13 1.354(13) . ?
C2 C1 1.387(14) . ?
N1 C11 1.144(13) . ?
N2 C12 1.152(16) . ?
C1 H1 0.9400 . ?
C13 H13 0.9400 . ?
C16 H16A 0.9800 . ?
C16 H16B 0.9800 . ?
C16 C17 1.476(9) . ?
C34 H34A 0.9799 . ?
C34 H34B 0.9799 . ?
C34 C35 1.462(16) . ?
C36 H36A 0.9800 . ?
C36 H36B 0.9800 . ?
C36 C35 1.451(8) . ?
C36 C37 1.488(9) . ?
C41 H41A 0.9800 . ?
C41 H41B 0.9800 . ?
C41 C40 1.499(9) . ?
C41 C42 1.517(9) . ?
C35 H35 0.9900 . ?
C35 C40 1.475(8) . ?
C37 H37A 0.9800 . ?
C37 H37B 0.9800 . ?
C37 C38 1.494(9) . ?
C22 H22A 0.9800 . ?
C22 H22B 0.9800 . ?
C22 C23 1.494(9) . ?
C22 C21 1.490(10) . ?
C18 H18A 0.9800 . ?
C18 H18B 0.9800 . ?
C18 C17 1.501(9) . ?
C18 C19 1.438(8) . ?
C40 H40A 0.9800 . ?
C40 H40B 0.9800 . ?
C17 H17A 0.9800 . ?
C17 H17B 0.9800 . ?
C23 H23A 0.9800 . ?
C23 H23B 0.9800 . ?
C23 C24 1.516(10) . ?
C21 H21A 0.9800 . ?
C21 H21B 0.9800 . ?
C21 C20 1.525(9) . ?
C20 H20A 0.9800 . ?
C20 H20B 0.9800 . ?
C20 C19 1.461(9) . ?
C42 H42A 0.9800 . ?
C42 H42B 0.9800 . ?
C42 C43 1.496(9) . ?
C19 H19A 0.9800 . ?
C19 H19B 0.9800 . ?
C24 H24A 0.9700 . ?
C24 H24B 0.9700 . ?
C24 H24C 0.9700 . ?
C39 H39A 0.9700 . ?
C39 H39B 0.9700 . ?
C39 H39C 0.9700 . ?
C39 C38 1.481(9) . ?
C38 H38A 0.9800 . ?
C38 H38B 0.9800 . ?
C43 H43A 0.9800 . ?
C43 H43B 0.9800 . ?
C43 C44 1.523(10) . ?
C44 H44A 0.9800 . ?
C44 H44B 0.9800 . ?
C44 C45 1.503(10) . ?
C45 H45A 0.9700 . ?
C45 H45B 0.9700 . ?
C45 H45C 0.9700 . ?

loop_
_geom_torsion_atom_site_label_1
_geom_torsion_atom_site_label_2
_geom_torsion_atom_site_label_3
_geom_torsion_atom_site_label_4
_geom_torsion
_geom_torsion_site_symmetry_1
_geom_torsion_site_symmetry_2
_geom_torsion_site_symmetry_3
_geom_torsion_site_symmetry_4
_geom_torsion_publ_flag
S2 C25 C26 S1 -178.6(4) . . . . ?
S2 C25 C26 C27 -0.1(9) . . . . ?
S2 C25 C15 C14 178.4(6) . . . . ?
S2 C25 C15 C16 1.5(14) . . . . ?
S2 C28 C27 N4 179.9(5) . . . . ?
S2 C28 C27 C26 1.5(9) . . . . ?
S1 C26 C27 N4 -0.6(16) . . . . ?
S1 C26 C27 C28 177.1(7) . . . . ?
S1 C14 C13 C7 2.0(16) . . . . ?
Cl1 C3 C2 Cl2 1.7(10) . . . . ?
Cl1 C3 C2 C1 -179.6(7) . . . . ?
Cl2 C2 C1 C9 178.7(7) . . . . ?
N4 C33 C29 C30 176.9(6) . . . . ?
N4 C33 C29 C28 -1.9(8) . . . . ?
N4 C34 C35 C36 34.7(17) . . . . ?
N4 C34 C35 C40 -177.3(9) . . . . ?
C30 C30 C29 C33 -0.2(12) 2_655 . . . ?
C30 C30 C29 C28 178.2(8) 2_655 . . . ?
C30 C30 C31 S3 1.4(10) 2_655 . . . ?
C30 C30 C31 C32 -178.8(9) 2_655 . . . ?
C30 C29 C28 S2 2.4(15) . . . . ?
C30 C29 C28 C27 -177.2(8) . . . . ?
C25 S2 C28 C29 179.1(9) . . . . ?
C25 S2 C28 C27 -1.3(6) . . . . ?
C25 C26 C27 N4 -178.7(9) . . . . ?
C25 C26 C27 C28 -1.0(10) . . . . ?
C25 C15 C14 S1 -0.8(9) . . . . ?
C25 C15 C14 C13 179.8(8) . . . . ?
C25 C15 C16 C17 -12.3(18) . . . . ?
C33 N4 C27 C26 177.0(9) . . . . ?
C33 N4 C27 C28 -0.8(9) . . . . ?
C33 N4 C34 C35 82.8(12) . . . . ?
C33 C33 C29 C30 -4.9(12) 2_655 . . . ?
C33 C33 C29 C28 176.3(9) 2_655 . . . ?
C33 C29 C28 S2 -179.0(7) . . . . ?
C33 C29 C28 C27 1.4(8) . . . . ?
C29 C30 C31 S3 178.8(6) . . . . ?
C29 C30 C31 C32 -1.4(14) . . . . ?
C29 C28 C27 N4 -0.4(9) . . . . ?
C29 C28 C27 C26 -178.8(6) . . . . ?
C5 C6 C10 C12 -172.2(9) . . . . ?
C5 C6 C10 C11 2.8(15) . . . . ?
C5 C6 C7 C8 -0.4(9) . . . . ?
C5 C6 C7 C13 -178.5(8) . . . . ?
C5 C9 C8 O1 179.8(9) . . . . ?
C5 C9 C8 C7 -0.9(10) . . . . ?
C5 C9 C1 C2 -0.8(13) . . . . ?
C5 C4 C3 Cl1 -179.4(6) . . . . ?
C5 C4 C3 C2 1.1(13) . . . . ?
C26 S1 C14 C15 0.4(7) . . . . ?
C26 S1 C14 C13 179.9(8) . . . . ?
C26 C25 C15 C14 0.8(11) . . . . ?
C26 C25 C15 C16 -176.1(9) . . . . ?
C28 S2 C25 C26 0.8(6) . . . . ?
C28 S2 C25 C15 -176.9(8) . . . . ?
C6 C5 C9 C8 0.7(10) . . . . ?
C6 C5 C9 C1 -176.3(8) . . . . ?
C6 C5 C4 C3 175.7(8) . . . . ?
C6 C7 C8 O1 -180.0(9) . . . . ?
C6 C7 C8 C9 0.8(9) . . . . ?
C6 C7 C13 C14 175.6(9) . . . . ?
C27 N4 C33 C33 -176.2(10) . . . 2_655 ?
C27 N4 C33 C29 1.7(8) . . . . ?
C27 N4 C34 C35 -81.3(12) . . . . ?
C9 C5 C6 C10 179.1(8) . . . . ?
C9 C5 C6 C7 -0.2(9) . . . . ?
C9 C5 C4 C3 -1.9(12) . . . . ?
C31 S3 C31 C30 -0.5(4) 2_655 . . . ?
C31 S3 C31 C32 179.7(8) 2_655 . . . ?
C31 C30 C29 C33 -177.5(7) . . . . ?
C31 C30 C29 C28 0.9(14) . . . . ?
C4 C5 C6 C10 1.4(15) . . . . ?
C4 C5 C6 C7 -177.8(8) . . . . ?
C4 C5 C9 C8 178.7(7) . . . . ?
C4 C5 C9 C1 1.8(12) . . . . ?
C4 C3 C2 Cl2 -178.9(7) . . . . ?
C4 C3 C2 C1 -0.1(13) . . . . ?
C10 C6 C7 C8 -179.6(9) . . . . ?
C10 C6 C7 C13 2.3(14) . . . . ?
C3 C2 C1 C9 0.0(13) . . . . ?
C15 C25 C26 S1 -0.5(10) . . . . ?
C15 C25 C26 C27 178.0(7) . . . . ?
C15 C14 C13 C7 -178.6(10) . . . . ?
C15 C16 C17 C18 172.1(13) . . . . ?
C14 S1 C26 C25 0.0(7) . . . . ?
C14 S1 C26 C27 -178.0(9) . . . . ?
C14 C15 C16 C17 171.2(12) . . . . ?
C7 C6 C10 C12 6.9(16) . . . . ?
C7 C6 C10 C11 -178.1(9) . . . . ?
C8 C9 C1 C2 -177.1(8) . . . . ?
C8 C7 C13 C14 -2.0(17) . . . . ?
C1 C9 C8 O1 -3.5(16) . . . . ?
C1 C9 C8 C7 175.7(8) . . . . ?
C13 C7 C8 O1 -1.9(16) . . . . ?
C13 C7 C8 C9 178.8(9) . . . . ?
C16 C15 C14 S1 176.4(7) . . . . ?
C16 C15 C14 C13 -3.1(14) . . . . ?
C34 N4 C33 C33 18.2(17) . . . 2_655 ?
C34 N4 C33 C29 -163.9(9) . . . . ?
C34 N4 C27 C26 -15.6(15) . . . . ?
C34 N4 C27 C28 166.6(8) . . . . ?
C34 C35 C40 C41 -54.8(18) . . . . ?
C36 C35 C40 C41 94.1(18) . . . . ?
C36 C37 C38 C39 -175.0(17) . . . . ?
C41 C42 C43 C44 -174(2) . . . . ?
C35 C36 C37 C38 176.0(15) . . . . ?
C37 C36 C35 C34 -171.4(14) . . . . ?
C37 C36 C35 C40 41(2) . . . . ?
C22 C21 C20 C19 156(2) . . . . ?
C40 C41 C42 C43 -167.7(19) . . . . ?
C17 C18 C19 C20 44(3) . . . . ?
C23 C22 C21 C20 176.4(19) . . . . ?
C21 C22 C23 C24 179(2) . . . . ?
C21 C20 C19 C18 177.1(18) . . . . ?
C42 C41 C40 C35 177.4(14) . . . . ?
C42 C43 C44 C45 173(3) . . . . ?
C19 C18 C17 C16 175.3(16) . . . . ?
